data_2017610
loop_
_publ_author_name
'Quiroga, Jairo'
'Portilla, Jaime'
'Hursthouse, Michael B.'
'Cobo, Justo'
'Glidewell, Christopher'

_publ_section_title
;
 5-Amino-1-benzoyl-3-methylpyrazole: complex sheets built from
 N---H&#x00B7;&#x00B7;&#x00B7;N, C---H&#x00B7;&#x00B7;&#x00B7;O and
 C---H&#x00B7;&#x00B7;&#x00B7;\p(arene) hydrogen bonds
;
_journal_coeditor_code GG3230
_journal_issue 4
_journal_name_full 'Acta Crystallographica Section C'
_journal_page_first o159
_journal_page_last o162
_journal_paper_doi 10.1107/S0108270110006980
_journal_volume 66
_journal_year 2010
_chemical_formula_moiety 'C11 H11 N3 O'
_chemical_formula_sum 'C11 H11 N3 O'
_chemical_formula_weight 201.23
_chemical_name_common 5-Amino-1-benzoyl-3-methylpyrazole
_chemical_name_systematic
;
(5-amino-3-methylpyrazol-1-yl)(phenyl)methanone
;
_space_group_IT_number 14
_symmetry_cell_setting monoclinic
_symmetry_space_group_name_Hall '-P 2ybc'
_symmetry_space_group_name_H-M 'P 1 21/c 1'
_atom_sites_solution_hydrogens geom
_atom_sites_solution_primary direct
_atom_sites_solution_secondary difmap
_cell_angle_alpha 90.00
_cell_angle_beta 106.119(2)
_cell_angle_gamma 90.00
_cell_formula_units_Z 4
_cell_length_a 14.7443(6)
_cell_length_b 5.7669(2)
_cell_length_c 12.0082(3)
_cell_measurement_reflns_used 12071
_cell_measurement_temperature 120(2)
_cell_measurement_theta_max 27.49
_cell_measurement_theta_min 3.42
_cell_volume 980.90(6)
_computing_cell_refinement 'DIRAX/LSQ (Duisenberg <i>et al.</i>,  2000)'
_computing_data_collection 'COLLECT (Nonius, 1999)'
_computing_data_reduction 'EVALCCD (Duisenberg <i>et al.</i>,  2003)'
_computing_molecular_graphics 'PLATON (Spek, 2009)'
_computing_publication_material
;
SHELXL97 (Sheldrick, 2008) and PLATON (Spek, 2009)
;
_computing_structure_refinement 'SHELXL97 (Sheldrick, 2008)'
_computing_structure_solution 'SIR2004 (Burla <i>et al.</i>,  2005)'
_diffrn_ambient_temperature 120(2)
_diffrn_detector_area_resol_mean 9.091
_diffrn_measured_fraction_theta_full 0.997
_diffrn_measured_fraction_theta_max 0.997
_diffrn_measurement_device_type 'Bruker Nonius KappaCCD area-detector'
_diffrn_measurement_method '\f and \w scans'
_diffrn_radiation_monochromator graphite
_diffrn_radiation_source 'Bruker Nonius FR591 rotating anode'
_diffrn_radiation_type 'Mo K\a'
_diffrn_radiation_wavelength 0.71073
_diffrn_reflns_av_R_equivalents 0.0000
_diffrn_reflns_av_sigmaI/netI 0.0385
_diffrn_reflns_limit_h_max 17
_diffrn_reflns_limit_h_min -18
_diffrn_reflns_limit_k_max 7
_diffrn_reflns_limit_k_min -7
_diffrn_reflns_limit_l_max 14
_diffrn_reflns_limit_l_min -6
_diffrn_reflns_number 1919
_diffrn_reflns_theta_full 26.00
_diffrn_reflns_theta_max 26.00
_diffrn_reflns_theta_min 3.42
_diffrn_standards_decay_% 0
_diffrn_standards_interval_count 0
_diffrn_standards_interval_time 0
_diffrn_standards_number 0
_exptl_absorpt_coefficient_mu 0.092
_exptl_absorpt_correction_T_max 0.993
_exptl_absorpt_correction_T_min 0.982
_exptl_absorpt_correction_type multi-scan
_exptl_absorpt_process_details '(SADABS; Sheldrick, 2003)'
_exptl_crystal_colour colourless
_exptl_crystal_density_diffrn 1.363
_exptl_crystal_density_method 'not measured'
_exptl_crystal_description block
_exptl_crystal_F_000 424
_exptl_crystal_size_max 0.20
_exptl_crystal_size_mid 0.14
_exptl_crystal_size_min 0.08
_refine_diff_density_max 0.221
_refine_diff_density_min -0.202
_refine_ls_extinction_method none
_refine_ls_goodness_of_fit_ref 1.197
_refine_ls_hydrogen_treatment mixed
_refine_ls_matrix_type full
_refine_ls_number_parameters 144
_refine_ls_number_reflns 1919
_refine_ls_number_restraints 0
_refine_ls_restrained_S_all 1.197
_refine_ls_R_factor_all 0.0633
_refine_ls_R_factor_gt 0.0537
_refine_ls_shift/su_max 0.001
_refine_ls_shift/su_mean 0.000
_refine_ls_structure_factor_coef Fsqd
_refine_ls_weighting_details 'w = 1/[\s^2^(Fo^2^)+(0.0167P)^2^+0.9259P] where P=(Fo^2^+2Fc^2^)/3'
_refine_ls_weighting_scheme calc
_refine_ls_wR_factor_gt 0.1100
_refine_ls_wR_factor_ref 0.1129
_reflns_number_gt 1673
_reflns_number_total 1919
_reflns_threshold_expression I>2\s(I)
_cod_data_source_file gg3230.cif
_cod_data_source_block I
_cod_original_sg_symbol_H-M 'P 21/c'
_cod_database_code 2017610
_cod_database_fobs_code 2017610

loop_
_symmetry_equiv_pos_as_xyz
'x, y, z'
'-x, y+1/2, -z+1/2'
'-x, -y, -z'
'x, -y-1/2, z-1/2'

loop_
_atom_site_type_symbol
_atom_site_label
_atom_site_fract_x
_atom_site_fract_y
_atom_site_fract_z
_atom_site_U_iso_or_equiv
_atom_site_adp_type
_atom_site_calc_flag
_atom_site_refinement_flags
_atom_site_occupancy
_atom_site_disorder_assembly
_atom_site_disorder_group
N N1 0.20857(11) 0.7648(3) 0.46776(14) 0.0169(4) Uani d . 1 . .
N N2 0.17823(12) 0.5803(3) 0.52468(14) 0.0174(4) Uani d . 1 . .
C C3 0.11733(14) 0.4671(4) 0.44037(17) 0.0195(5) Uani d . 1 . .
C C4 0.10605(15) 0.5706(4) 0.33066(18) 0.0222(5) Uani d . 1 . .
H H4 0.0665 0.5181 0.2585 0.027 Uiso calc R 1 . .
C C5 0.16335(14) 0.7615(4) 0.34908(17) 0.0195(5) Uani d . 1 . .
C C11 0.27686(14) 0.9182(4) 0.52861(18) 0.0179(4) Uani d . 1 . .
O O11 0.29408(11) 1.0967(3) 0.48344(13) 0.0247(4) Uani d . 1 . .
C C111 0.32752(14) 0.8565(4) 0.65061(17) 0.0165(4) Uani d . 1 . .
C C112 0.37538(14) 0.6463(4) 0.67863(17) 0.0175(4) Uani d . 1 . .
H H112 0.3715 0.5319 0.6206 0.021 Uiso calc R 1 . .
C C113 0.42857(14) 0.6055(4) 0.79143(18) 0.0207(5) Uani d . 1 . .
H H113 0.4633 0.4653 0.8102 0.025 Uiso calc R 1 . .
C C114 0.43127(14) 0.7690(4) 0.87716(18) 0.0223(5) Uani d . 1 . .
H H114 0.4668 0.7385 0.9548 0.027 Uiso calc R 1 . .
C C115 0.38249(15) 0.9765(4) 0.85033(18) 0.0225(5) Uani d . 1 . .
H H115 0.3835 1.0866 0.9095 0.027 Uiso calc R 1 . .
C C116 0.33197(14) 1.0226(4) 0.73593(18) 0.0195(5) Uani d . 1 . .
H H116 0.3007 1.1672 0.7163 0.023 Uiso calc R 1 . .
C C31 0.06761(15) 0.2591(4) 0.46859(19) 0.0246(5) Uani d . 1 . .
H H31A 0.0916 0.2244 0.5515 0.037 Uiso calc R 1 . .
H H31B 0.0789 0.1262 0.4234 0.037 Uiso calc R 1 . .
H H31C -0.0003 0.2903 0.4494 0.037 Uiso calc R 1 . .
N N51 0.17776(14) 0.9329(4) 0.27829(17) 0.0252(4) Uani d . 1 . .
H H51A 0.1690(18) 0.894(4) 0.204(2) 0.030 Uiso d . 1 . .
H H51B 0.2260(18) 1.034(5) 0.313(2) 0.030 Uiso d . 1 . .

loop_
_atom_site_aniso_label
_atom_site_aniso_U_11
_atom_site_aniso_U_22
_atom_site_aniso_U_33
_atom_site_aniso_U_12
_atom_site_aniso_U_13
_atom_site_aniso_U_23
N1 0.0185(8) 0.0204(9) 0.0121(8) 0.0014(7) 0.0049(6) 0.0013(7)
N2 0.0188(9) 0.0188(9) 0.0151(8) 0.0002(7) 0.0052(7) 0.0004(7)
C3 0.0160(10) 0.0239(11) 0.0185(10) 0.0035(8) 0.0044(8) -0.0051(9)
C4 0.0185(10) 0.0313(12) 0.0148(10) 0.0032(9) 0.0012(8) -0.0048(9)
C5 0.0197(10) 0.0279(11) 0.0115(9) 0.0078(9) 0.0051(8) -0.0004(9)
C11 0.0191(10) 0.0168(10) 0.0196(10) 0.0019(8) 0.0083(8) -0.0010(9)
O11 0.0303(8) 0.0220(8) 0.0226(8) -0.0007(7) 0.0083(7) 0.0042(7)
C111 0.0147(9) 0.0184(10) 0.0173(10) -0.0029(8) 0.0056(8) -0.0004(8)
C112 0.0176(10) 0.0190(10) 0.0174(10) -0.0020(8) 0.0073(8) -0.0033(9)
C113 0.0175(10) 0.0212(11) 0.0226(11) -0.0012(9) 0.0043(8) 0.0026(9)
C114 0.0193(10) 0.0300(12) 0.0159(10) -0.0064(9) 0.0020(8) 0.0018(9)
C115 0.0233(11) 0.0248(11) 0.0197(10) -0.0087(9) 0.0064(9) -0.0084(9)
C116 0.0191(10) 0.0176(10) 0.0233(11) -0.0018(8) 0.0081(9) -0.0028(9)
C31 0.0212(10) 0.0248(11) 0.0268(12) -0.0023(9) 0.0048(9) -0.0057(10)
N51 0.0311(11) 0.0310(11) 0.0141(9) 0.0036(9) 0.0073(8) 0.0026(8)

loop_
_atom_type_symbol
_atom_type_description
_atom_type_scat_dispersion_real
_atom_type_scat_dispersion_imag
_atom_type_scat_source
C C 0.0033 0.0016 'International Tables Vol C Tables 4.2.6.8 and 6.1.1.4'
H H 0.0000 0.0000 'International Tables Vol C Tables 4.2.6.8 and 6.1.1.4'
N N 0.0061 0.0033 'International Tables Vol C Tables 4.2.6.8 and 6.1.1.4'
O O 0.0106 0.0060 'International Tables Vol C Tables 4.2.6.8 and 6.1.1.4'

loop_
_geom_angle_atom_site_label_1
_geom_angle_atom_site_label_2
_geom_angle_atom_site_label_3
_geom_angle_site_symmetry_1
_geom_angle_site_symmetry_3
_geom_angle
_geom_angle_publ_flag
C11 N1 C5 . . 128.18(18) ?
C11 N1 N2 . . 120.68(16) ?
C5 N1 N2 . . 111.12(16) ?
C3 N2 N1 . . 103.98(16) ?
N2 C3 C4 . . 112.58(19) ?
N2 C3 C31 . . 119.60(19) ?
C4 C3 C31 . . 127.79(19) ?
C5 C4 C3 . . 106.36(18) ?
C5 C4 H4 . . 126.8 ?
C3 C4 H4 . . 126.8 ?
N51 C5 C4 . . 133.0(2) ?
N51 C5 N1 . . 121.0(2) ?
C4 C5 N1 . . 105.95(18) ?
O11 C11 N1 . . 120.88(18) ?
O11 C11 C111 . . 121.85(19) ?
N1 C11 C111 . . 117.27(17) ?
C116 C111 C112 . . 120.22(18) ?
C116 C111 C11 . . 117.89(18) ?
C112 C111 C11 . . 121.72(18) ?
C113 C112 C111 . . 119.66(19) ?
C113 C112 H112 . . 120.2 ?
C111 C112 H112 . . 120.2 ?
C112 C113 C114 . . 120.1(2) ?
C112 C113 H113 . . 119.9 ?
C114 C113 H113 . . 119.9 ?
C115 C114 C113 . . 120.49(19) ?
C115 C114 H114 . . 119.8 ?
C113 C114 H114 . . 119.8 ?
C114 C115 C116 . . 119.6(2) ?
C114 C115 H115 . . 120.2 ?
C116 C115 H115 . . 120.2 ?
C111 C116 C115 . . 119.8(2) ?
C111 C116 H116 . . 120.1 ?
C115 C116 H116 . . 120.1 ?
C3 C31 H31A . . 109.5 ?
C3 C31 H31B . . 109.5 ?
H31A C31 H31B . . 109.5 ?
C3 C31 H31C . . 109.5 ?
H31A C31 H31C . . 109.5 ?
H31B C31 H31C . . 109.5 ?
C5 N51 H51A . . 116.0(17) ?
C5 N51 H51B . . 114.0(16) ?
H51A N51 H51B . . 119(2) ?

loop_
_geom_bond_atom_site_label_1
_geom_bond_atom_site_label_2
_geom_bond_site_symmetry_2
_geom_bond_distance
_geom_bond_publ_flag
N1 C11 . 1.386(3) ?
N1 C5 . 1.396(2) ?
N1 N2 . 1.404(2) ?
N2 C3 . 1.324(3) ?
C3 C4 . 1.413(3) ?
C3 C31 . 1.493(3) ?
C4 C5 . 1.368(3) ?
C4 H4 . 0.9500 ?
C5 N51 . 1.359(3) ?
C11 O11 . 1.223(3) ?
C11 C111 . 1.491(3) ?
C111 C116 . 1.391(3) ?
C111 C112 . 1.396(3) ?
C112 C113 . 1.384(3) ?
C112 H112 . 0.9500 ?
C113 C114 . 1.388(3) ?
C113 H113 . 0.9500 ?
C114 C115 . 1.388(3) ?
C114 H114 . 0.9500 ?
C115 C116 . 1.395(3) ?
C115 H115 . 0.9500 ?
C116 H116 . 0.9500 ?
C31 H31A . 0.9800 ?
C31 H31B . 0.9800 ?
C31 H31C . 0.9800 ?
N51 H51A . 0.89(3) ?
N51 H51B . 0.92(3) ?

loop_
_geom_hbond_atom_site_label_D
_geom_hbond_atom_site_label_H
_geom_hbond_atom_site_label_A
_geom_hbond_site_symmetry_A
_geom_hbond_distance_DH
_geom_hbond_distance_HA
_geom_hbond_distance_DA
_geom_hbond_angle_DHA
_geom_hbond_publ_flag
N51 H51A N2 4_575 0.89(2) 2.20(2) 3.048(2) 158(2) y
N51 H51B O11 . 0.92(3) 2.05(2) 2.749(3) 132(2) y
C115 H115 O11 4_586 0.95 2.55 3.387(3) 147 y
C113 H113 Cg 2_646 0.95 2.84 3.514(2) 128 y

loop_
_geom_torsion_atom_site_label_1
_geom_torsion_atom_site_label_2
_geom_torsion_atom_site_label_3
_geom_torsion_atom_site_label_4
_geom_torsion_site_symmetry_1
_geom_torsion_site_symmetry_2
_geom_torsion_site_symmetry_3
_geom_torsion_site_symmetry_4
_geom_torsion
_geom_torsion_publ_flag
C11 N1 N2 C3 . . . . -177.29(17) ?
C5 N1 N2 C3 . . . . 1.1(2) ?
N1 N2 C3 C4 . . . . -0.4(2) ?
N1 N2 C3 C31 . . . . -178.53(17) ?
N2 C3 C4 C5 . . . . -0.5(2) ?
C31 C3 C4 C5 . . . . 177.4(2) ?
C3 C4 C5 N51 . . . . -175.7(2) ?
C3 C4 C5 N1 . . . . 1.2(2) ?
C11 N1 C5 N51 . . . . -5.9(3) ?
N2 N1 C5 N51 . . . . 175.85(18) ?
C11 N1 C5 C4 . . . . 176.79(19) ?
N2 N1 C5 C4 . . . . -1.5(2) ?
C5 N1 C11 O11 . . . . 12.2(3) ?
N2 N1 C11 O11 . . . . -169.68(18) y
C5 N1 C11 C111 . . . . -168.10(18) ?
N2 N1 C11 C111 . . . . 10.0(3) y
O11 C11 C111 C116 . . . . 50.9(3) ?
N1 C11 C111 C116 . . . . -128.8(2) ?
O11 C11 C111 C112 . . . . -124.3(2) ?
N1 C11 C111 C112 . . . . 56.0(3) y
C116 C111 C112 C113 . . . . -1.0(3) ?
C11 C111 C112 C113 . . . . 174.09(19) ?
C111 C112 C113 C114 . . . . 2.5(3) ?
C112 C113 C114 C115 . . . . -1.4(3) ?
C113 C114 C115 C116 . . . . -1.3(3) ?
C112 C111 C116 C115 . . . . -1.6(3) ?
C11 C111 C116 C115 . . . . -176.92(18) ?
C114 C115 C116 C111 . . . . 2.8(3) ?

loop_
_cod_related_entry_id
_cod_related_entry_database
_cod_related_entry_code
1 ChemSpider 24726622
